data_2227189
loop_
_publ_author_name
'Xiao, Zhu-Ping'
'Wang, Xu-Dong'
'Liu, Tian'
'Zhu, Jian'
'Li, Zhi-Ping'

_publ_section_title
;
 (<i>Z</i>)-Ethyl
 2-(4-chlorophenyl)-3-[(2,4-difluorophenyl)amino]prop-2-enoate
;
_journal_coeditor_code BQ2244
_journal_issue 11
_journal_name_full 'Acta Crystallographica Section E'
_journal_page_first o3016
_journal_paper_doi 10.1107/S1600536810043801
_journal_volume 66
_journal_year 2010
_chemical_formula_iupac 'C17 H14 Cl F2 N O2'
_chemical_formula_moiety 'C17 H14 Cl F2 N O2'
_chemical_formula_sum 'C17 H14 Cl F2 N O2'
_chemical_formula_weight 337.74
_chemical_name_systematic
;
(<i>Z</i>)-Ethyl 2-(4-chlorophenyl)-3-[(2,4-difluorophenyl)amino]prop-2-enoate
;
_space_group_IT_number 14
_symmetry_cell_setting monoclinic
_symmetry_space_group_name_Hall '-P 2ybc'
_symmetry_space_group_name_H-M 'P 1 21/c 1'
_atom_sites_solution_hydrogens geom
_atom_sites_solution_primary direct
_atom_sites_solution_secondary difmap
_audit_creation_method SHELXL97
_cell_angle_alpha 90.00
_cell_angle_beta 111.11(3)
_cell_angle_gamma 90.00
_cell_formula_units_Z 4
_cell_length_a 16.276(3)
_cell_length_b 7.5030(15)
_cell_length_c 13.812(3)
_cell_measurement_reflns_used 1318
_cell_measurement_temperature 298(2)
_cell_measurement_theta_max 24.65
_cell_measurement_theta_min 1.83
_cell_volume 1573.5(6)
_computing_cell_refinement 'SMART (Bruker, 2007)'
_computing_data_collection 'SMART (Bruker, 2007)'
_computing_data_reduction 'SAINT (Bruker, 2007)'
_computing_molecular_graphics 'SHELXTL (Sheldrick, 2008)'
_computing_publication_material 'SHELXL97 (Sheldrick, 2008)'
_computing_structure_refinement 'SHELXL97 (Sheldrick, 2008)'
_computing_structure_solution 'SHELXS97 (Sheldrick, 2008)'
_diffrn_ambient_temperature 298(2)
_diffrn_measured_fraction_theta_full 0.992
_diffrn_measured_fraction_theta_max 0.992
_diffrn_measurement_device_type 'Bruker SMART CCD area-detector'
_diffrn_measurement_method '\f and \w'
_diffrn_radiation_monochromator graphite
_diffrn_radiation_source 'fine-focus sealed tube'
_diffrn_radiation_type MoK\a
_diffrn_radiation_wavelength 0.71073
_diffrn_reflns_av_R_equivalents 0.0270
_diffrn_reflns_av_sigmaI/netI 0.0592
_diffrn_reflns_limit_h_max 18
_diffrn_reflns_limit_h_min -19
_diffrn_reflns_limit_k_max 0
_diffrn_reflns_limit_k_min -9
_diffrn_reflns_limit_l_max 16
_diffrn_reflns_limit_l_min 0
_diffrn_reflns_number 2957
_diffrn_reflns_theta_full 25.25
_diffrn_reflns_theta_max 25.25
_diffrn_reflns_theta_min 1.34
_diffrn_standards_decay_% 0
_diffrn_standards_interval_count 0
_diffrn_standards_interval_time 0
_diffrn_standards_number 0
_exptl_absorpt_coefficient_mu 0.272
_exptl_absorpt_correction_T_max 0.9733
_exptl_absorpt_correction_T_min 0.9229
_exptl_absorpt_correction_type psi-scan
_exptl_absorpt_process_details '(North <i>et al.</i>, 1968)'
_exptl_crystal_colour colourless
_exptl_crystal_density_diffrn 1.426
_exptl_crystal_density_method 'not measured'
_exptl_crystal_description block
_exptl_crystal_F_000 696
_exptl_crystal_size_max 0.30
_exptl_crystal_size_mid 0.10
_exptl_crystal_size_min 0.10
_refine_diff_density_max 0.258
_refine_diff_density_min -0.289
_refine_ls_extinction_method none
_refine_ls_goodness_of_fit_ref 0.989
_refine_ls_hydrogen_treatment mixed
_refine_ls_matrix_type full
_refine_ls_number_parameters 213
_refine_ls_number_reflns 2824
_refine_ls_number_restraints 0
_refine_ls_restrained_S_all 0.989
_refine_ls_R_factor_all 0.1238
_refine_ls_R_factor_gt 0.0648
_refine_ls_shift/su_max 0.000
_refine_ls_shift/su_mean 0.000
_refine_ls_structure_factor_coef Fsqd
_refine_ls_weighting_details 'calc w = 1/[\s^2^(Fo^2^)+(0.0804P)^2^] where P=(Fo^2^+2Fc^2^)/3'
_refine_ls_weighting_scheme calc
_refine_ls_wR_factor_gt 0.1465
_refine_ls_wR_factor_ref 0.1703
_reflns_number_gt 1566
_reflns_number_total 2824
_reflns_threshold_expression I>2\s(I)
_cod_data_source_file bq2244.cif
_cod_data_source_block I
_cod_original_cell_volume 1573.5(5)
_cod_original_sg_symbol_H-M 'P 21/c'
_cod_database_code 2227189
_cod_database_fobs_code 2227189

loop_
_symmetry_equiv_pos_as_xyz
'x, y, z'
'-x, y+1/2, -z+1/2'
'-x, -y, -z'
'x, -y-1/2, z-1/2'

loop_
_atom_site_type_symbol
_atom_site_label
_atom_site_fract_x
_atom_site_fract_y
_atom_site_fract_z
_atom_site_U_iso_or_equiv
_atom_site_adp_type
_atom_site_calc_flag
_atom_site_refinement_flags
_atom_site_occupancy
_atom_site_disorder_assembly
_atom_site_disorder_group
C C1 1.0185(2) 0.7793(5) 0.9700(2) 0.0447(9) Uani d . 1 . .
C C2 1.1023(2) 0.7723(5) 1.0451(2) 0.0473(9) Uani d . 1 . .
C C3 1.1764(2) 0.8338(5) 1.0316(3) 0.0575(10) Uani d . 1 . .
H H3 1.2316 0.8267 1.0841 0.069 Uiso calc R 1 . .
C C4 1.1653(2) 0.9062(6) 0.9370(3) 0.0591(10) Uani d . 1 . .
C C5 1.0852(3) 0.9180(5) 0.8598(3) 0.0614(11) Uani d . 1 . .
H H5 1.0799 0.9696 0.7966 0.074 Uiso calc R 1 . .
C C6 1.0122(2) 0.8536(5) 0.8756(3) 0.0561(10) Uani d . 1 . .
H H6 0.9575 0.8598 0.8222 0.067 Uiso calc R 1 . .
C C7 0.7054(2) 0.6470(5) 0.8669(2) 0.0418(8) Uani d . 1 . .
C C8 0.6325(2) 0.7235(5) 0.8805(3) 0.0534(10) Uani d . 1 . .
H H8 0.6377 0.7669 0.9456 0.064 Uiso calc R 1 . .
C C9 0.5528(2) 0.7365(5) 0.7997(3) 0.0568(10) Uani d . 1 . .
H H9 0.5046 0.7872 0.8103 0.068 Uiso calc R 1 . .
C C10 0.5451(2) 0.6741(5) 0.7036(3) 0.0538(10) Uani d . 1 . .
C C11 0.6148(2) 0.5949(5) 0.6881(3) 0.0567(10) Uani d . 1 . .
H H11 0.6087 0.5507 0.6229 0.068 Uiso calc R 1 . .
C C12 0.6946(2) 0.5807(5) 0.7697(2) 0.0474(9) Uani d . 1 . .
H H12 0.7418 0.5255 0.7590 0.057 Uiso calc R 1 . .
C C13 0.8638(2) 0.7024(5) 0.9292(2) 0.0463(9) Uani d . 1 . .
H H13 0.8524 0.7370 0.8610 0.056 Uiso calc R 1 . .
C C14 0.7936(2) 0.6482(5) 0.9515(2) 0.0423(8) Uani d . 1 . .
C C15 0.8066(2) 0.5946(5) 1.0578(2) 0.0480(9) Uani d . 1 . .
C C16 0.7412(2) 0.4743(6) 1.1713(2) 0.0622(11) Uani d . 1 . .
H H16A 0.7579 0.5751 1.2184 0.075 Uiso calc R 1 . .
H H16B 0.7856 0.3821 1.1972 0.075 Uiso calc R 1 . .
C C17 0.6536(2) 0.4057(6) 1.1638(3) 0.0708(12) Uani d . 1 . .
H H17A 0.6094 0.4936 1.1312 0.106 Uiso calc R 1 . .
H H17B 0.6540 0.3807 1.2321 0.106 Uiso calc R 1 . .
H H17C 0.6408 0.2985 1.1231 0.106 Uiso calc R 1 . .
Cl Cl1 0.44479(7) 0.69755(18) 0.60035(8) 0.0887(5) Uani d . 1 . .
F F1 1.10991(12) 0.7013(3) 1.13887(14) 0.0654(7) Uani d . 1 . .
F F2 1.23767(15) 0.9700(4) 0.92091(18) 0.0856(8) Uani d . 1 . .
N N1 0.94818(18) 0.7123(4) 0.9939(2) 0.0483(8) Uani d . 1 . .
O O1 0.87698(16) 0.6036(4) 1.13063(17) 0.0660(8) Uani d . 1 . .
O O2 0.73408(15) 0.5283(3) 1.06790(16) 0.0521(7) Uani d . 1 . .
H H18 0.961(2) 0.673(4) 1.054(3) 0.050(11) Uiso d . 1 . .

loop_
_atom_site_aniso_label
_atom_site_aniso_U_11
_atom_site_aniso_U_22
_atom_site_aniso_U_33
_atom_site_aniso_U_12
_atom_site_aniso_U_13
_atom_site_aniso_U_23
C1 0.0458(19) 0.047(2) 0.0377(18) 0.0000(17) 0.0109(15) -0.0070(17)
C2 0.047(2) 0.056(2) 0.0355(18) 0.0045(18) 0.0104(15) -0.0033(17)
C3 0.041(2) 0.077(3) 0.049(2) -0.006(2) 0.0093(16) -0.010(2)
C4 0.052(2) 0.070(3) 0.062(2) -0.007(2) 0.028(2) -0.011(2)
C5 0.070(3) 0.073(3) 0.044(2) -0.002(2) 0.024(2) 0.001(2)
C6 0.049(2) 0.073(3) 0.0389(19) -0.004(2) 0.0072(16) -0.0010(19)
C7 0.0405(18) 0.043(2) 0.0397(18) -0.0037(16) 0.0115(14) 0.0044(16)
C8 0.047(2) 0.063(2) 0.045(2) 0.0019(19) 0.0100(16) -0.0049(19)
C9 0.043(2) 0.062(3) 0.061(2) 0.0066(19) 0.0144(18) 0.005(2)
C10 0.045(2) 0.055(2) 0.046(2) -0.0034(19) -0.0015(16) 0.0091(18)
C11 0.058(2) 0.065(3) 0.0392(19) -0.005(2) 0.0082(17) -0.0021(19)
C12 0.0463(19) 0.054(2) 0.0399(18) 0.0003(18) 0.0130(15) -0.0008(17)
C13 0.047(2) 0.053(2) 0.0334(17) 0.0049(18) 0.0082(15) 0.0008(16)
C14 0.0426(19) 0.048(2) 0.0317(17) 0.0011(17) 0.0079(14) -0.0009(15)
C15 0.047(2) 0.052(2) 0.0404(19) -0.0026(18) 0.0103(16) -0.0019(17)
C16 0.069(3) 0.077(3) 0.0365(19) -0.007(2) 0.0138(18) 0.001(2)
C17 0.075(3) 0.081(3) 0.058(2) -0.013(3) 0.026(2) 0.000(2)
Cl1 0.0566(7) 0.1127(10) 0.0672(7) 0.0014(7) -0.0135(5) 0.0174(7)
F1 0.0531(12) 0.0978(18) 0.0363(11) -0.0016(12) 0.0051(9) 0.0110(12)
F2 0.0689(15) 0.119(2) 0.0838(17) -0.0253(15) 0.0458(13) -0.0121(16)
N1 0.0402(17) 0.063(2) 0.0353(16) -0.0006(15) 0.0063(13) 0.0050(16)
O1 0.0500(15) 0.099(2) 0.0373(14) -0.0152(15) 0.0018(12) 0.0058(14)
O2 0.0481(14) 0.0676(17) 0.0374(12) -0.0045(13) 0.0116(10) 0.0026(12)

loop_
_atom_type_symbol
_atom_type_description
_atom_type_scat_dispersion_real
_atom_type_scat_dispersion_imag
_atom_type_scat_source
C C 0.0033 0.0016 'International Tables Vol C Tables 4.2.6.8 and 6.1.1.4'
H H 0.0000 0.0000 'International Tables Vol C Tables 4.2.6.8 and 6.1.1.4'
N N 0.0061 0.0033 'International Tables Vol C Tables 4.2.6.8 and 6.1.1.4'
O O 0.0106 0.0060 'International Tables Vol C Tables 4.2.6.8 and 6.1.1.4'
F F 0.0171 0.0103 'International Tables Vol C Tables 4.2.6.8 and 6.1.1.4'
Cl Cl 0.1484 0.1585 'International Tables Vol C Tables 4.2.6.8 and 6.1.1.4'

loop_
_geom_angle_atom_site_label_1
_geom_angle_atom_site_label_2
_geom_angle_atom_site_label_3
_geom_angle_site_symmetry_1
_geom_angle_site_symmetry_3
_geom_angle
_geom_angle_publ_flag
C2 C1 C6 . . 116.0(3) ?
C2 C1 N1 . . 118.7(3) ?
C6 C1 N1 . . 125.3(3) ?
F1 C2 C3 . . 118.6(3) ?
F1 C2 C1 . . 117.0(3) ?
C3 C2 C1 . . 124.4(3) ?
C2 C3 C4 . . 116.4(3) ?
C2 C3 H3 . . 121.8 ?
C4 C3 H3 . . 121.8 ?
C5 C4 F2 . . 119.4(4) ?
C5 C4 C3 . . 122.5(4) ?
F2 C4 C3 . . 118.1(4) ?
C4 C5 C6 . . 119.6(4) ?
C4 C5 H5 . . 120.2 ?
C6 C5 H5 . . 120.2 ?
C5 C6 C1 . . 121.1(3) ?
C5 C6 H6 . . 119.5 ?
C1 C6 H6 . . 119.5 ?
C12 C7 C8 . . 117.7(3) ?
C12 C7 C14 . . 120.8(3) ?
C8 C7 C14 . . 121.3(3) ?
C9 C8 C7 . . 121.3(3) ?
C9 C8 H8 . . 119.3 ?
C7 C8 H8 . . 119.3 ?
C10 C9 C8 . . 119.5(4) ?
C10 C9 H9 . . 120.3 ?
C8 C9 H9 . . 120.3 ?
C11 C10 C9 . . 120.7(3) ?
C11 C10 Cl1 . . 120.1(3) ?
C9 C10 Cl1 . . 119.3(3) ?
C10 C11 C12 . . 119.7(3) ?
C10 C11 H11 . . 120.2 ?
C12 C11 H11 . . 120.2 ?
C7 C12 C11 . . 121.1(3) ?
C7 C12 H12 . . 119.4 ?
C11 C12 H12 . . 119.4 ?
N1 C13 C14 . . 127.8(3) ?
N1 C13 H13 . . 116.1 ?
C14 C13 H13 . . 116.1 ?
C13 C14 C15 . . 119.0(3) ?
C13 C14 C7 . . 118.7(3) ?
C15 C14 C7 . . 122.4(3) ?
O1 C15 O2 . . 122.4(3) ?
O1 C15 C14 . . 124.3(3) ?
O2 C15 C14 . . 113.2(3) ?
O2 C16 C17 . . 107.1(3) ?
O2 C16 H16A . . 110.3 ?
C17 C16 H16A . . 110.3 ?
O2 C16 H16B . . 110.3 ?
C17 C16 H16B . . 110.3 ?
H16A C16 H16B . . 108.6 ?
C16 C17 H17A . . 109.5 ?
C16 C17 H17B . . 109.5 ?
H17A C17 H17B . . 109.5 ?
C16 C17 H17C . . 109.5 ?
H17A C17 H17C . . 109.5 ?
H17B C17 H17C . . 109.5 ?
C13 N1 C1 . . 126.4(3) ?
C13 N1 H18 . . 118(2) ?
C1 N1 H18 . . 116(2) ?
C15 O2 C16 . . 116.6(3) ?

loop_
_geom_bond_atom_site_label_1
_geom_bond_atom_site_label_2
_geom_bond_site_symmetry_2
_geom_bond_distance
_geom_bond_publ_flag
C1 C2 . 1.385(4) ?
C1 C6 . 1.387(5) ?
C1 N1 . 1.394(4) ?
C2 F1 . 1.365(4) ?
C2 C3 . 1.365(5) ?
C3 C4 . 1.366(5) ?
C3 H3 . 0.9300 ?
C4 C5 . 1.357(5) ?
C4 F2 . 1.362(4) ?
C5 C6 . 1.371(5) ?
C5 H5 . 0.9300 ?
C6 H6 . 0.9300 ?
C7 C12 . 1.383(4) ?
C7 C8 . 1.390(5) ?
C7 C14 . 1.489(4) ?
C8 C9 . 1.377(4) ?
C8 H8 . 0.9300 ?
C9 C10 . 1.370(5) ?
C9 H9 . 0.9300 ?
C10 C11 . 1.364(5) ?
C10 Cl1 . 1.747(3) ?
C11 C12 . 1.384(5) ?
C11 H11 . 0.9300 ?
C12 H12 . 0.9300 ?
C13 N1 . 1.344(4) ?
C13 C14 . 1.348(5) ?
C13 H13 . 0.9300 ?
C14 C15 . 1.463(4) ?
C15 O1 . 1.225(4) ?
C15 O2 . 1.333(4) ?
C16 O2 . 1.449(4) ?
C16 C17 . 1.484(5) ?
C16 H16A . 0.9700 ?
C16 H16B . 0.9700 ?
C17 H17A . 0.9600 ?
C17 H17B . 0.9600 ?
C17 H17C . 0.9600 ?
N1 H18 . 0.83(3) ?

loop_
_geom_hbond_atom_site_label_D
_geom_hbond_atom_site_label_H
_geom_hbond_atom_site_label_A
_geom_hbond_site_symmetry_A
_geom_hbond_distance_DH
_geom_hbond_distance_HA
_geom_hbond_distance_DA
_geom_hbond_angle_DHA
N1 H18 F1 . 0.83(3) 2.29(3) 2.674(3) 108(3)
N1 H18 O1 . 0.83(3) 2.07(3) 2.675(4) 129(3)
C6 H6 O1 4_575 0.93 2.51 3.321(4) 146.0

loop_
_geom_torsion_atom_site_label_1
_geom_torsion_atom_site_label_2
_geom_torsion_atom_site_label_3
_geom_torsion_atom_site_label_4
_geom_torsion_site_symmetry_1
_geom_torsion_site_symmetry_2
_geom_torsion_site_symmetry_3
_geom_torsion_site_symmetry_4
_geom_torsion
_geom_torsion_publ_flag
C6 C1 C2 F1 . . . . 179.4(3) ?
N1 C1 C2 F1 . . . . -0.8(5) ?
C6 C1 C2 C3 . . . . 0.4(6) ?
N1 C1 C2 C3 . . . . -179.8(4) ?
F1 C2 C3 C4 . . . . -179.0(3) ?
C1 C2 C3 C4 . . . . -0.1(6) ?
C2 C3 C4 C5 . . . . 0.3(6) ?
C2 C3 C4 F2 . . . . 179.6(3) ?
F2 C4 C5 C6 . . . . 179.8(4) ?
C3 C4 C5 C6 . . . . -0.9(6) ?
C4 C5 C6 C1 . . . . 1.2(6) ?
C2 C1 C6 C5 . . . . -1.0(5) ?
N1 C1 C6 C5 . . . . 179.2(4) ?
C12 C7 C8 C9 . . . . -1.3(6) ?
C14 C7 C8 C9 . . . . 174.2(3) ?
C7 C8 C9 C10 . . . . -0.5(6) ?
C8 C9 C10 C11 . . . . 1.9(6) ?
C8 C9 C10 Cl1 . . . . -177.9(3) ?
C9 C10 C11 C12 . . . . -1.3(6) ?
Cl1 C10 C11 C12 . . . . 178.5(3) ?
C8 C7 C12 C11 . . . . 1.9(5) ?
C14 C7 C12 C11 . . . . -173.6(3) ?
C10 C11 C12 C7 . . . . -0.6(6) ?
N1 C13 C14 C15 . . . . 1.0(6) ?
N1 C13 C14 C7 . . . . -179.7(3) ?
C12 C7 C14 C13 . . . . 44.5(5) ?
C8 C7 C14 C13 . . . . -130.9(4) ?
C12 C7 C14 C15 . . . . -136.2(3) ?
C8 C7 C14 C15 . . . . 48.4(5) ?
C13 C14 C15 O1 . . . . 3.8(6) ?
C7 C14 C15 O1 . . . . -175.5(4) ?
C13 C14 C15 O2 . . . . -174.1(3) ?
C7 C14 C15 O2 . . . . 6.5(5) ?
C14 C13 N1 C1 . . . . -175.8(4) ?
C2 C1 N1 C13 . . . . -177.2(3) ?
C6 C1 N1 C13 . . . . 2.6(6) ?
O1 C15 O2 C16 . . . . 2.9(5) ?
C14 C15 O2 C16 . . . . -179.2(3) ?
C17 C16 O2 C15 . . . . 180.0(3) ?

loop_
_cod_related_entry_id
_cod_related_entry_database
_cod_related_entry_code
1 ChemSpider 23331647
